data_4020634
loop_
_publ_author_name
'Aurelie Baron'
'Graham Sandford'
'Rachel Slater'
'Dmitry S. Yufit'
'Judith A. K. Howard'
'Antonio Vong'

_publ_section_title
;
 Polyfunctional Tetrahydropyrido[2,3-b]pyrazine Scaffolds
 from 4-Phenylsulfonyl Tetrafluoropyridine
;
_journal_name_full 'Journal of Organic Chemistry'
_journal_page_first 9377
_journal_page_last 9381
_journal_paper_doi 10.1021/jo051453v
_journal_volume 70
_journal_year 2005
_chemical_formula_moiety 'C14 H13 F2 N3 O2 S'
_chemical_formula_sum 'C14 H13 F2 N3 O2 S'
_chemical_formula_weight 325.33
_chemical_melting_point 180.0(10)
_space_group_IT_number 2
_space_group_name_Hall '-P 1'
_space_group_name_H-M_alt 'P -1'
_symmetry_cell_setting triclinic
_symmetry_space_group_name_Hall '-P 1'
_symmetry_space_group_name_H-M 'P -1'
_cell_angle_alpha 105.942(2)
_cell_angle_beta 103.247(2)
_cell_angle_gamma 105.640(2)
_cell_formula_units_Z 4
_cell_length_a 10.1943(5)
_cell_length_b 10.5803(6)
_cell_length_c 14.7937(8)
_cell_measurement_temperature 120(2)
_cell_volume 1396.00(13)
_diffrn_ambient_temperature 120(2)
_exptl_crystal_density_diffrn 1.548
_cod_depositor_comments
;
The following automatic conversions were performed:

'_chemical_melting_point' value '179.0-181.0' was changed to
'180.0(10)' - the average value was taken and precision was
estimated.

Automatic conversion script
Id: cif_fix_values 1646 2011-03-28 12:23:43Z adriana 
;
_cod_database_code 4020634

loop_
_symmetry_equiv_pos_as_xyz
'x, y, z'
'-x, -y, -z'

loop_
_atom_site_label
_atom_site_type_symbol
_atom_site_fract_x
_atom_site_fract_y
_atom_site_fract_z
_atom_site_U_iso_or_equiv
_atom_site_adp_type
_atom_site_occupancy
_atom_site_symmetry_multiplicity
_atom_site_calc_flag
_atom_site_refinement_flags
_atom_site_disorder_assembly
_atom_site_disorder_group
S1 S 0.83699(5) 0.64592(5) 0.32880(3) 0.02210(12) Uani 1 1 d . A .
F6 F 0.54390(13) 0.84620(12) 0.12003(9) 0.0343(3) Uani 1 1 d . . .
F7 F 0.78235(12) 0.87233(11) 0.25944(8) 0.0312(3) Uani 1 1 d . . .
O1 O 0.96263(13) 0.74858(15) 0.33039(10) 0.0303(3) Uani 1 1 d . . .
O2 O 0.83975(14) 0.50725(14) 0.31849(10) 0.0291(3) Uani 1 1 d . . .
N1 N 0.56062(18) 0.37393(17) 0.19585(13) 0.0276(4) Uani 1 1 d . . .
H1N H 0.638(3) 0.375(2) 0.2366(17) 0.044(7) Uiso 1 1 d . . .
N4 N 0.33004(18) 0.38064(17) 0.06190(12) 0.0305(4) Uani 1 1 d . A .
H4N H 0.2563 0.3828 0.0184 0.037 Uiso 1 1 calc R . .
N5 N 0.44436(17) 0.61482(17) 0.09135(11) 0.0252(4) Uani 1 1 d . A .
C2 C 0.4146(4) 0.2612(4) 0.1685(3) 0.0191(7) Uiso 0.50 1 d P A 1
H2A H 0.3721 0.2896 0.2219 0.023 Uiso 0.50 1 calc PR A 1
C2A C 0.4657(4) 0.2465(4) 0.1263(3) 0.0322(9) Uiso 0.50 1 d P A 2
H2AA H 0.5087 0.2201 0.0728 0.039 Uiso 0.50 1 calc PR A 2
C3 C 0.3208(2) 0.2515(2) 0.07757(19) 0.0406(6) Uani 1 1 d . . .
H3B H 0.2991 0.2788 0.1384 0.049 Uiso 0.50 1 d P B 2
H3A H 0.3740 0.2214 0.0357 0.049 Uiso 0.50 1 d P C 1
H31 H 0.232(2) 0.182(2) 0.0460(17) 0.040 Uiso 1 1 d . . .
C6 C 0.5562(2) 0.7324(2) 0.14090(14) 0.0249(4) Uani 1 1 d . . .
C7 C 0.67662(19) 0.74561(19) 0.21033(13) 0.0221(4) Uani 1 1 d . A .
C8 C 0.68544(18) 0.62610(19) 0.23219(13) 0.0201(4) Uani 1 1 d . . .
C9 C 0.56965(19) 0.49924(19) 0.18209(13) 0.0219(4) Uani 1 1 d . A .
C10 C 0.4473(2) 0.4997(2) 0.11106(13) 0.0234(4) Uani 1 1 d . . .
C11 C 0.79595(18) 0.71319(19) 0.43800(13) 0.0207(4) Uani 1 1 d . . .
C12 C 0.8874(2) 0.8411(2) 0.50832(15) 0.0335(5) Uani 1 1 d . A .
H12 H 0.9724 0.8918 0.4990 0.040 Uiso 1 1 calc R . .
C13 C 0.8542(3) 0.8959(2) 0.59347(16) 0.0391(5) Uani 1 1 d . . .
H13 H 0.9161 0.9845 0.6426 0.047 Uiso 1 1 calc R A .
C14 C 0.7319(2) 0.8214(2) 0.60601(14) 0.0324(5) Uani 1 1 d . A .
H14 H 0.7083 0.8597 0.6635 0.039 Uiso 1 1 calc R . .
C15 C 0.6424(2) 0.6915(2) 0.53650(15) 0.0323(5) Uani 1 1 d . . .
H15 H 0.5588 0.6400 0.5469 0.039 Uiso 1 1 calc R A .
C16 C 0.6739(2) 0.6360(2) 0.45171(14) 0.0275(4) Uani 1 1 d . A .
H16 H 0.6128 0.5463 0.4035 0.033 Uiso 1 1 calc R . .
C17 C 0.4450(3) 0.1296(2) 0.17078(19) 0.0392(5) Uani 1 1 d . . .
S2 S 0.32112(5) 0.64197(5) 0.31849(3) 0.02396(13) Uani 1 1 d . D .
F26 F 0.01989(13) 0.84105(12) 0.11447(9) 0.0361(3) Uani 1 1 d . . .
F27 F 0.26327(12) 0.86703(11) 0.24930(9) 0.0337(3) Uani 1 1 d . . .
O21 O 0.44566(14) 0.74128(15) 0.31563(10) 0.0333(3) Uani 1 1 d . . .
O22 O 0.32187(14) 0.50418(14) 0.31331(10) 0.0316(3) Uani 1 1 d . . .
N21 N 0.04672(18) 0.36738(17) 0.18413(13) 0.0275(4) Uani 1 1 d . . .
H21N H 0.125(2) 0.372(2) 0.2306(17) 0.038(6) Uiso 1 1 d . . .
N24 N -0.18665(18) 0.37355(17) 0.05299(12) 0.0306(4) Uani 1 1 d . D .
H24N H -0.2610 0.3751 0.0097 0.037 Uiso 1 1 calc R . .
N25 N -0.07689(17) 0.60879(17) 0.08490(11) 0.0256(3) Uani 1 1 d . D .
C22 C -0.0993(4) 0.2551(3) 0.1579(2) 0.0162(6) Uiso 0.50 1 d P D 1
H22A H -0.1408 0.2844 0.2118 0.019 Uiso 0.50 1 calc PR D 1
C22A C -0.0504(5) 0.2398(5) 0.1190(3) 0.0345(9) Uiso 0.50 1 d P D 2
H22B H -0.0088 0.2122 0.0649 0.041 Uiso 0.50 1 calc PR D 2
C23 C -0.1936(2) 0.2449(2) 0.0681(2) 0.0404(6) Uani 1 1 d . . .
H23B H -0.2146 0.2729 0.1291 0.049 Uiso 0.50 1 d P E 2
H23A H -0.1420 0.2142 0.0250 0.049 Uiso 0.50 1 d P F 1
H231 H -0.274(2) 0.177(2) 0.0412(17) 0.040 Uiso 1 1 d . . .
C26 C 0.0350(2) 0.7269(2) 0.13363(14) 0.0256(4) Uani 1 1 d . . .
C27 C 0.1573(2) 0.73963(19) 0.20059(14) 0.0240(4) Uani 1 1 d . D .
C28 C 0.16780(19) 0.6198(2) 0.22128(13) 0.0224(4) Uani 1 1 d . . .
C29 C 0.05278(19) 0.49242(19) 0.17190(13) 0.0214(4) Uani 1 1 d . D .
C30 C -0.0711(2) 0.4929(2) 0.10228(13) 0.0230(4) Uani 1 1 d . . .
C31 C 0.28488(18) 0.7170(2) 0.42779(13) 0.0225(4) Uani 1 1 d . . .
C32 C 0.3349(2) 0.8620(2) 0.47156(15) 0.0313(4) Uani 1 1 d . D .
H32 H 0.3854 0.9196 0.4423 0.038 Uiso 1 1 calc R . .
C33 C 0.3097(2) 0.9219(2) 0.55948(16) 0.0371(5) Uani 1 1 d . . .
H33 H 0.3448 1.0212 0.5916 0.045 Uiso 1 1 calc R D .
C34 C 0.2331(2) 0.8358(2) 0.59947(15) 0.0339(5) Uani 1 1 d . D .
H34 H 0.2172 0.8764 0.6599 0.041 Uiso 1 1 calc R . .
C35 C 0.1797(2) 0.6919(2) 0.55274(15) 0.0365(5) Uani 1 1 d . . .
H35 H 0.1246 0.6343 0.5799 0.044 Uiso 1 1 calc R D .
C36 C 0.2057(2) 0.6306(2) 0.46627(14) 0.0289(4) Uani 1 1 d . D .
H36 H 0.1698 0.5313 0.4341 0.035 Uiso 1 1 calc R . .
C37 C -0.0688(3) 0.1228(2) 0.16042(19) 0.0375(5) Uani 1 1 d . . .
H371 H -0.005(2) 0.136(2) 0.2227(18) 0.040 Uiso 1 1 d . . .
H171 H 0.489(2) 0.138(2) 0.2330(18) 0.040 Uiso 1 1 d . . .
H172 H 0.363(3) 0.054(3) 0.1478(17) 0.040 Uiso 1 1 d . . .
H173 H 0.483(3) 0.092(3) 0.1311(17) 0.040 Uiso 1 1 d . . .
H372 H -0.154(3) 0.052(2) 0.1430(17) 0.040 Uiso 1 1 d . . .
H373 H 0.000(2) 0.101(2) 0.1298(16) 0.040 Uiso 1 1 d . . .

loop_
_atom_site_aniso_label
_atom_site_aniso_U_11
_atom_site_aniso_U_22
_atom_site_aniso_U_33
_atom_site_aniso_U_23
_atom_site_aniso_U_13
_atom_site_aniso_U_12
S1 0.0197(2) 0.0263(3) 0.0249(2) 0.0104(2) 0.00982(18) 0.01181(19)
F6 0.0458(7) 0.0275(6) 0.0352(6) 0.0176(5) 0.0100(6) 0.0179(6)
F7 0.0305(6) 0.0232(6) 0.0368(6) 0.0125(5) 0.0078(5) 0.0061(5)
O1 0.0196(7) 0.0399(8) 0.0372(8) 0.0173(7) 0.0148(6) 0.0111(6)
O2 0.0301(7) 0.0306(8) 0.0309(7) 0.0103(6) 0.0088(6) 0.0191(6)
N1 0.0248(9) 0.0240(9) 0.0368(10) 0.0142(8) 0.0087(8) 0.0109(7)
N4 0.0294(9) 0.0269(9) 0.0291(9) 0.0098(8) 0.0009(7) 0.0085(7)
N5 0.0313(9) 0.0264(9) 0.0213(8) 0.0101(7) 0.0080(7) 0.0144(7)
C3 0.0261(11) 0.0313(12) 0.0626(16) 0.0225(12) 0.0083(11) 0.0071(9)
C6 0.0347(11) 0.0236(10) 0.0235(9) 0.0120(8) 0.0126(8) 0.0151(9)
C7 0.0248(9) 0.0216(10) 0.0221(9) 0.0080(8) 0.0107(8) 0.0088(8)
C8 0.0216(9) 0.0236(10) 0.0207(8) 0.0094(8) 0.0108(7) 0.0119(8)
C9 0.0259(9) 0.0246(10) 0.0219(9) 0.0096(8) 0.0122(8) 0.0140(8)
C10 0.0283(10) 0.0248(10) 0.0196(9) 0.0079(8) 0.0091(8) 0.0123(8)
C11 0.0190(8) 0.0252(10) 0.0208(9) 0.0106(8) 0.0063(7) 0.0104(8)
C12 0.0291(11) 0.0311(12) 0.0353(11) 0.0106(10) 0.0111(9) 0.0036(9)
C13 0.0439(13) 0.0299(12) 0.0303(11) 0.0020(9) 0.0081(10) 0.0054(10)
C14 0.0415(12) 0.0370(12) 0.0232(10) 0.0116(9) 0.0141(9) 0.0167(10)
C15 0.0337(11) 0.0354(12) 0.0323(11) 0.0146(10) 0.0180(9) 0.0107(9)
C16 0.0249(10) 0.0272(11) 0.0265(10) 0.0077(8) 0.0091(8) 0.0048(8)
C17 0.0524(15) 0.0225(12) 0.0400(13) 0.0104(11) 0.0109(12) 0.0136(11)
S2 0.0192(2) 0.0259(3) 0.0261(2) 0.0052(2) 0.00878(19) 0.0100(2)
F26 0.0514(8) 0.0270(6) 0.0387(7) 0.0189(6) 0.0163(6) 0.0186(6)
F27 0.0357(7) 0.0215(6) 0.0388(7) 0.0094(5) 0.0120(6) 0.0039(5)
O21 0.0229(7) 0.0390(9) 0.0365(8) 0.0082(7) 0.0158(6) 0.0090(6)
O22 0.0290(7) 0.0298(8) 0.0336(8) 0.0056(6) 0.0055(6) 0.0170(6)
N21 0.0242(8) 0.0225(9) 0.0372(9) 0.0132(8) 0.0074(7) 0.0100(7)
N24 0.0286(9) 0.0254(9) 0.0305(9) 0.0095(8) -0.0006(7) 0.0080(7)
N25 0.0312(9) 0.0261(9) 0.0225(8) 0.0106(7) 0.0091(7) 0.0128(7)
C23 0.0246(11) 0.0266(12) 0.0670(16) 0.0218(12) 0.0082(11) 0.0050(9)
C26 0.0362(11) 0.0242(10) 0.0258(10) 0.0131(8) 0.0159(9) 0.0156(9)
C27 0.0271(10) 0.0195(9) 0.0266(9) 0.0073(8) 0.0139(8) 0.0068(8)
C28 0.0228(9) 0.0260(10) 0.0223(9) 0.0086(8) 0.0113(7) 0.0111(8)
C29 0.0240(9) 0.0208(9) 0.0229(9) 0.0068(8) 0.0112(7) 0.0113(8)
C30 0.0273(10) 0.0243(10) 0.0200(9) 0.0075(8) 0.0100(8) 0.0117(8)
C31 0.0164(8) 0.0270(10) 0.0231(9) 0.0072(8) 0.0054(7) 0.0087(8)
C32 0.0267(10) 0.0292(11) 0.0326(11) 0.0060(9) 0.0115(9) 0.0054(9)
C33 0.0338(12) 0.0324(12) 0.0345(12) 0.0005(10) 0.0106(10) 0.0077(10)
C34 0.0381(12) 0.0447(14) 0.0228(10) 0.0111(10) 0.0114(9) 0.0204(11)
C35 0.0439(13) 0.0442(14) 0.0331(11) 0.0235(11) 0.0177(10) 0.0194(11)
C36 0.0315(11) 0.0274(11) 0.0305(10) 0.0130(9) 0.0107(9) 0.0116(9)
C37 0.0419(13) 0.0256(12) 0.0448(13) 0.0165(11) 0.0099(11) 0.0114(10)

loop_
_geom_bond_atom_site_label_1
_geom_bond_atom_site_label_2
_geom_bond_distance
_geom_bond_site_symmetry_2
_geom_bond_publ_flag
S1 O1 1.4292(14) . ?
S1 O2 1.4416(13) . ?
S1 C8 1.7669(17) . ?
S1 C11 1.7692(18) . ?
F6 C6 1.3526(19) . ?
F7 C7 1.347(2) . ?
N1 C2A 1.375(4) . ?
N1 C9 1.378(2) . ?
N1 C2 1.518(4) . ?
N4 C10 1.353(2) . ?
N4 C3 1.429(3) . ?
N5 C6 1.318(2) . ?
N5 C10 1.334(2) . ?
C2 C3 1.420(4) . ?
C2 C17 1.513(4) . ?
C2A C3 1.510(4) . ?
C2A C17 1.542(5) . ?
C6 C7 1.353(2) . ?
C7 C8 1.409(2) . ?
C8 C9 1.394(3) . ?
C9 C10 1.437(2) . ?
C11 C12 1.373(3) . ?
C11 C16 1.384(2) . ?
C12 C13 1.392(3) . ?
C13 C14 1.366(3) . ?
C14 C15 1.377(3) . ?
C15 C16 1.380(3) . ?
S2 O21 1.4309(14) . ?
S2 O22 1.4409(14) . ?
S2 C31 1.7630(18) . ?
S2 C28 1.7758(18) . ?
F26 C26 1.353(2) . ?
F27 C27 1.352(2) . ?
N21 C22A 1.363(4) . ?
N21 C29 1.371(2) . ?
N21 C22 1.518(4) . ?
N24 C30 1.346(2) . ?
N24 C23 1.425(3) . ?
N25 C26 1.320(2) . ?
N25 C30 1.334(2) . ?
C22 C23 1.408(4) . ?
C22 C37 1.521(4) . ?
C22A C23 1.504(5) . ?
C22A C37 1.512(5) . ?
C26 C27 1.350(3) . ?
C27 C28 1.408(2) . ?
C28 C29 1.393(3) . ?
C29 C30 1.437(2) . ?
C31 C36 1.382(3) . ?
C31 C32 1.383(3) . ?
C32 C33 1.396(3) . ?
C33 C34 1.383(3) . ?
C34 C35 1.376(3) . ?
C35 C36 1.385(3) . ?
